data_7037661
loop_
_publ_author_name
'Cadman, Laura K.'
'Bristow, Jessica K.'
'Stubbs, Naomi E.'
'Tiana, Davide'
'Mahon, Mary F.'
'Walsh, Aron'
'Burrows, Andrew D.'

_publ_section_title
;
 Compositional control of pore geometry in multivariate metal-organic
 frameworks: an experimental and computational study.
;
_journal_issue 10
_journal_name_full 'Dalton transactions (Cambridge, England : 2003)'
_journal_page_first 4316
_journal_page_last 4326
_journal_paper_doi 10.1039/c5dt04045k
_journal_volume 45
_journal_year 2016
_chemical_formula_moiety '0.25(C88 H56 N15.2 O32 Zn8)'
_chemical_formula_sum 'C22 H21.8 N3.8 O8 Zn2'
_chemical_formula_weight 598.17
_chemical_name_systematic
;
 ?
;
_space_group_crystal_system monoclinic
_space_group_IT_number 15
_space_group_name_Hall '-I 2ya'
_space_group_name_H-M_alt 'I 1 2/a 1'
_symmetry_space_group_name_Hall '-I 2ya'
_symmetry_space_group_name_H-M 'I 1 2/a 1'
_atom_sites_solution_hydrogens geom
_audit_creation_date 2015-11-13
_audit_creation_method
;
Olex2 1.2
(compiled 2015.09.30 svn.r3233 for OlexSys, GUI svn.r5103)
;
_audit_update_record
;
2015-11-13 deposited with the CCDC.
2015-12-02 downloaded from the CCDC.
;
_cell_angle_alpha 90
_cell_angle_beta 94.7265(19)
_cell_angle_gamma 90
_cell_formula_units_Z 4
_cell_length_a 15.3434(4)
_cell_length_b 14.7669(3)
_cell_length_c 19.2363(4)
_cell_measurement_reflns_used 8256
_cell_measurement_temperature 150(2)
_cell_measurement_theta_max 71.5890
_cell_measurement_theta_min 5.7840
_cell_volume 4343.63(17)
_computing_cell_refinement
;
CrysAlisPro, Agilent Technologies,
Version 1.171.37.34 (release 22-05-2014 CrysAlis171 .NET)
(compiled May 22 2014,16:03:01)
;
_computing_data_collection
;
CrysAlisPro, Agilent Technologies,
Version 1.171.37.34 (release 22-05-2014 CrysAlis171 .NET)
(compiled May 22 2014,16:03:01)
;
_computing_data_reduction
;
CrysAlisPro, Agilent Technologies,
Version 1.171.37.34 (release 22-05-2014 CrysAlis171 .NET)
(compiled May 22 2014,16:03:01)
;
_computing_molecular_graphics 'ORTEX (P.McArdle, 1995)'
_computing_publication_material 'SHELXL-97/2 (Sheldrick,1997)'
_computing_structure_refinement 'SHELXL-97 (Sheldrick, 1997)'
_computing_structure_solution 'SHELXS-97 (Sheldrick, 1990)'
_diffrn_ambient_environment N~2~
_diffrn_ambient_temperature 150.00(10)
_diffrn_detector 'CCD plate'
_diffrn_detector_type EosS2
_diffrn_measured_fraction_theta_full 1.000
_diffrn_measured_fraction_theta_max 0.999
_diffrn_measurement_device 'four-circle diffractometer'
_diffrn_measurement_device_type 'SuperNova, Dual, Cu at zero, EosS2'
_diffrn_radiation_monochromator mirror
_diffrn_radiation_probe x-ray
_diffrn_radiation_type CuK\a
_diffrn_radiation_wavelength 1.54184
_diffrn_reflns_av_R_equivalents 0.0526
_diffrn_reflns_av_unetI/netI 0.0308
_diffrn_reflns_laue_measured_fraction_full 1.000
_diffrn_reflns_laue_measured_fraction_max 0.999
_diffrn_reflns_limit_h_max 18
_diffrn_reflns_limit_h_min -16
_diffrn_reflns_limit_k_max 17
_diffrn_reflns_limit_k_min -18
_diffrn_reflns_limit_l_max 21
_diffrn_reflns_limit_l_min -23
_diffrn_reflns_number 23630
_diffrn_reflns_point_group_measured_fraction_full 1.000
_diffrn_reflns_point_group_measured_fraction_max 0.999
_diffrn_reflns_theta_full 67.684
_diffrn_reflns_theta_max 71.823
_diffrn_reflns_theta_min 4.162
_diffrn_source 'sealed X-ray tube'
_diffrn_source_type 'SuperNova (Cu) X-ray Source'
_exptl_absorpt_coefficient_mu 1.626
_exptl_absorpt_correction_T_max 1.00000
_exptl_absorpt_correction_T_min 0.46377
_exptl_absorpt_correction_type multi-scan
_exptl_absorpt_process_details
;
CrysAlisPro, Agilent Technologies,
Version 1.171.37.34 (release 22-05-2014 CrysAlis171 .NET)
(compiled May 22 2014,16:03:01)
Empirical absorption correction using spherical harmonics,
 implemented in SCALE3 ABSPACK scaling algorithm.
;
_exptl_crystal_colour orange-brown
_exptl_crystal_density_diffrn 0.915
_exptl_crystal_density_method 'not measured'
_exptl_crystal_description tabloid
_exptl_crystal_F_000 1218
_exptl_crystal_size_max 0.29
_exptl_crystal_size_mid 0.23
_exptl_crystal_size_min 0.09
_refine_diff_density_max 0.611
_refine_diff_density_min -0.568
_refine_diff_density_rms 0.076
_refine_ls_extinction_method none
_refine_ls_goodness_of_fit_ref 1.099
_refine_ls_hydrogen_treatment constr
_refine_ls_matrix_type full
_refine_ls_number_parameters 208
_refine_ls_number_reflns 4259
_refine_ls_number_restraints 39
_refine_ls_restrained_S_all 1.132
_refine_ls_R_factor_all 0.0595
_refine_ls_R_factor_gt 0.0523
_refine_ls_shift/su_max 0.001
_refine_ls_shift/su_mean 0.000
_refine_ls_structure_factor_coef Fsqd
_refine_ls_weighting_details 'w=1/[\s^2^(Fo^2^)+(0.0966P)^2^+4.7843P] where P=(Fo^2^+2Fc^2^)/3'
_refine_ls_weighting_scheme calc
_refine_ls_wR_factor_gt 0.1624
_refine_ls_wR_factor_ref 0.1702
_reflns_Friedel_coverage 0.000
_reflns_number_gt 3429
_reflns_number_total 4259
_reflns_threshold_expression 'I > 2\s(I)'
_cod_data_source_file c5dt04045k2.cif
_cod_data_source_block s14adb4_sq
_cod_depositor_comments 'Adding full bibliography for 7037655--7037663.cif.'
_cod_original_formula_sum 'C22 H21.80 N3.80 O8 Zn2'
_cod_database_code 7037661
_shelxl_version_number 2014-3
_shelx_space_group_comment
;
The symmetry employed for this shelxl refinement is uniquely defined
by the following loop, which should always be used as a source of
symmetry information in preference to the above space-group names.
They are only intended as comments.
;
_shelx_estimated_absorpt_t_max 0.870
_shelx_estimated_absorpt_t_min 0.653
_olex2_submission_special_instructions 'No special instructions were received'

loop_
_space_group_symop_operation_xyz
'x, y, z'
'-x+1/2, y, -z'
'x+1/2, y+1/2, z+1/2'
'-x+1, y+1/2, -z+1/2'
'-x, -y, -z'
'x-1/2, -y, z'
'-x+1/2, -y+1/2, -z+1/2'
'x, -y+1/2, z+1/2'

loop_
_atom_site_label
_atom_site_type_symbol
_atom_site_fract_x
_atom_site_fract_y
_atom_site_fract_z
_atom_site_U_iso_or_equiv
_atom_site_adp_type
_atom_site_occupancy
_atom_site_site_symmetry_order
_atom_site_calc_flag
_atom_site_refinement_flags_posn
_atom_site_refinement_flags_adp
_atom_site_refinement_flags_occupancy
_atom_site_disorder_assembly
_atom_site_disorder_group
Zn1 Zn 0.24269(2) 0.25080(2) 0.17309(2) 0.03529(17) Uani 1 1 d . . . . .
O1 O 0.12412(14) 0.19352(17) 0.18486(12) 0.0564(6) Uani 1 1 d . . . . .
O2 O 0.13746(15) 0.19414(18) 0.30077(12) 0.0604(7) Uani 1 1 d . . . . .
O3 O -0.18809(16) -0.12636(15) 0.31139(12) 0.0559(6) Uani 1 1 d . . . . .
O4 O -0.20325(17) -0.12697(16) 0.19577(12) 0.0592(6) Uani 1 1 d . . . . .
N1 N 0.24676(16) 0.25102(14) 0.06659(14) 0.0361(5) Uani 1 1 d . . . . .
N2 N -0.0072(7) 0.1020(7) 0.1191(4) 0.084(3) Uani 0.4 1 d D . P . .
N2A N -0.1029(6) 0.0123(7) 0.3749(4) 0.079(3) Uani 0.4 1 d D . P . .
N2B N 0.012(2) 0.133(2) 0.3666(12) 0.071(9) Uani 0.1 1 d D . P . .
C1 C 0.10030(18) 0.1708(2) 0.24306(15) 0.0430(6) Uani 1 1 d . . . . .
C2 C 0.02245(18) 0.11044(19) 0.24429(15) 0.0402(6) Uani 1 1 d . . . . .
C3 C -0.0074(2) 0.0862(2) 0.30810(16) 0.0500(7) Uani 1 1 d D . . . .
C4 C -0.0735(2) 0.0226(2) 0.31185(16) 0.0513(8) Uani 1 1 d D . . . .
C5 C -0.10947(19) -0.01839(19) 0.25091(15) 0.0402(6) Uani 1 1 d . . . . .
C6 C -0.0824(2) 0.0095(2) 0.18723(15) 0.0491(7) Uani 1 1 d . . . . .
H6 H -0.1093 -0.0160 0.1455 0.059 Uiso 1 1 calc R . . . .
C7 C -0.0176(2) 0.0732(2) 0.18319(15) 0.0515(8) Uani 1 1 d D . . . .
C8 C -0.17165(19) -0.0956(2) 0.25306(16) 0.0423(6) Uani 1 1 d . . . . .
C9 C 0.1913(7) 0.1785(7) 0.0345(4) 0.072(2) Uani 0.5 1 d . U P A 1
H9A H 0.1404 0.1643 0.0609 0.087 Uiso 0.5 1 calc R . P A 1
H9B H 0.2244 0.1227 0.0256 0.087 Uiso 0.5 1 calc R . P A 1
C10 C 0.3389(7) 0.2471(8) 0.0480(5) 0.080(3) Uani 0.5 1 d . U P A 1
H10A H 0.3780 0.2141 0.0828 0.096 Uiso 0.5 1 calc R . P A 1
H10B H 0.3634 0.3074 0.0384 0.096 Uiso 0.5 1 calc R . P A 1
C11 C 0.2138(8) 0.3379(6) 0.0337(4) 0.071(2) Uani 0.5 1 d . U P A 1
H11A H 0.2230 0.3904 0.0655 0.085 Uiso 0.5 1 calc R . P A 1
H11B H 0.1516 0.3343 0.0156 0.085 Uiso 0.5 1 calc R . P A 1
C9A C 0.1613(5) 0.2311(8) 0.0315(4) 0.067(2) Uani 0.5 1 d . U P A 2
H9AA H 0.1262 0.2868 0.0233 0.080 Uiso 0.5 1 calc R . P A 2
H9AB H 0.1286 0.1876 0.0586 0.080 Uiso 0.5 1 calc R . P A 2
C10A C 0.3112(6) 0.1837(6) 0.0465(3) 0.0620(19) Uani 0.5 1 d . U P A 2
H10C H 0.2847 0.1229 0.0394 0.074 Uiso 0.5 1 calc R . P A 2
H10D H 0.3623 0.1798 0.0813 0.074 Uiso 0.5 1 calc R . P A 2
C11A C 0.2747(7) 0.3395(6) 0.0434(4) 0.069(2) Uani 0.5 1 d . U P A 2
H11C H 0.3392 0.3440 0.0447 0.083 Uiso 0.5 1 calc R . P A 2
H11D H 0.2520 0.3891 0.0715 0.083 Uiso 0.5 1 calc R . P A 2

loop_
_atom_site_aniso_label
_atom_site_aniso_U_11
_atom_site_aniso_U_22
_atom_site_aniso_U_33
_atom_site_aniso_U_23
_atom_site_aniso_U_13
_atom_site_aniso_U_12
Zn1 0.0355(3) 0.0358(3) 0.0346(3) -0.00084(13) 0.00343(17) 0.00032(13)
O1 0.0453(12) 0.0712(16) 0.0516(13) 0.0205(11) -0.0035(10) -0.0161(11)
O2 0.0481(12) 0.0791(17) 0.0551(13) -0.0230(12) 0.0102(10) -0.0188(12)
O3 0.0709(15) 0.0451(12) 0.0550(13) -0.0051(10) 0.0244(11) -0.0163(11)
O4 0.0736(16) 0.0470(12) 0.0535(13) 0.0073(10) -0.0150(11) -0.0200(11)
N1 0.0375(13) 0.0357(13) 0.0352(12) -0.0008(8) 0.0045(10) 0.0009(8)
N2 0.098(7) 0.103(7) 0.049(4) 0.017(4) 0.000(4) -0.048(6)
N2A 0.104(7) 0.094(6) 0.041(4) -0.010(4) 0.022(4) -0.053(5)
N2B 0.08(2) 0.09(2) 0.048(16) -0.011(15) 0.016(15) -0.040(18)
C1 0.0380(14) 0.0428(15) 0.0481(16) -0.0011(12) 0.0025(12) -0.0008(11)
C2 0.0407(14) 0.0388(14) 0.0409(14) -0.0004(11) 0.0028(11) -0.0029(11)
C3 0.0533(17) 0.0588(19) 0.0387(15) -0.0095(13) 0.0082(13) -0.0108(14)
C4 0.0583(18) 0.0586(19) 0.0383(15) -0.0035(13) 0.0125(13) -0.0130(15)
C5 0.0417(14) 0.0391(14) 0.0399(14) 0.0007(11) 0.0025(11) -0.0024(11)
C6 0.0582(18) 0.0544(18) 0.0331(14) 0.0026(12) -0.0054(13) -0.0143(14)
C7 0.0599(19) 0.0575(19) 0.0367(15) 0.0048(13) 0.0022(13) -0.0129(15)
C8 0.0407(14) 0.0386(14) 0.0475(16) -0.0009(12) 0.0038(12) -0.0009(11)
C9 0.097(5) 0.070(4) 0.050(4) -0.009(4) 0.014(4) -0.033(4)
C10 0.059(4) 0.121(6) 0.059(4) -0.001(4) 0.006(4) -0.003(4)
C11 0.102(5) 0.059(4) 0.051(4) 0.001(3) 0.004(4) 0.022(4)
C9A 0.048(4) 0.104(5) 0.047(4) 0.013(4) 0.003(3) -0.002(4)
C10A 0.077(4) 0.071(4) 0.038(3) 0.004(3) 0.004(3) 0.043(4)
C11A 0.103(5) 0.057(4) 0.050(4) -0.002(3) 0.016(4) -0.019(4)

loop_
_atom_type_symbol
_atom_type_description
_atom_type_scat_dispersion_real
_atom_type_scat_dispersion_imag
_atom_type_scat_source
C C 0.0181 0.0091 'International Tables Vol C Tables 4.2.6.8 and 6.1.1.4'
H H 0.0000 0.0000 'International Tables Vol C Tables 4.2.6.8 and 6.1.1.4'
N N 0.0311 0.0180 'International Tables Vol C Tables 4.2.6.8 and 6.1.1.4'
O O 0.0492 0.0322 'International Tables Vol C Tables 4.2.6.8 and 6.1.1.4'
Zn Zn -1.5491 0.6778 'International Tables Vol C Tables 4.2.6.8 and 6.1.1.4'

loop_
_geom_angle_atom_site_label_1
_geom_angle_atom_site_label_2
_geom_angle_atom_site_label_3
_geom_angle
_geom_angle_site_symmetry_1
_geom_angle_site_symmetry_3
O1 Zn1 Zn1 83.10(7) . 7
O1 Zn1 O4 87.43(11) . 6_655
O1 Zn1 N1 102.27(9) . .
O2 Zn1 Zn1 76.27(7) 7 7
O2 Zn1 O1 159.37(10) 7 .
O2 Zn1 O4 87.82(11) 7 6_655
O2 Zn1 N1 98.32(10) 7 .
O3 Zn1 Zn1 81.82(7) 4_455 7
O3 Zn1 O1 88.37(10) 4_455 .
O3 Zn1 O2 88.97(11) 4_455 7
O3 Zn1 O4 159.17(10) 4_455 6_655
O3 Zn1 N1 101.07(9) 4_455 .
O4 Zn1 Zn1 77.42(7) 6_655 7
O4 Zn1 N1 99.76(9) 6_655 .
N1 Zn1 Zn1 173.90(7) . 7
C1 O1 Zn1 122.7(2) . .
C1 O2 Zn1 131.6(2) . 7
C8 O3 Zn1 124.8(2) . 4_445
C8 O4 Zn1 129.7(2) . 6
C9 N1 Zn1 110.7(4) . .
C9 N1 C10 113.5(6) . .
C9 N1 C11 106.4(6) . .
C10 N1 Zn1 110.3(4) . .
C10 N1 C11 103.1(6) . .
C11 N1 Zn1 112.6(3) . .
C9A N1 Zn1 111.2(4) . .
C9A N1 C10A 109.8(6) . .
C9A N1 C11A 108.5(6) . .
C10A N1 Zn1 109.7(3) . .
C11A N1 Zn1 109.9(3) . .
C11A N1 C10A 107.7(6) . .
O1 C1 O2 125.0(3) . .
O1 C1 C2 117.9(3) . .
O2 C1 C2 117.1(3) . .
C3 C2 C1 119.3(3) . .
C3 C2 C7 119.2(3) . .
C7 C2 C1 121.3(3) . .
N2B C3 C2 123.0(13) . .
N2B C3 C4 114.9(13) . .
C4 C3 C2 121.0(3) . .
N2A C4 C3 115.3(4) . .
N2A C4 C5 125.0(4) . .
C3 C4 C5 119.4(3) . .
C4 C5 C8 121.3(3) . .
C6 C5 C4 119.2(3) . .
C6 C5 C8 119.4(3) . .
C5 C6 H6 119.2 . .
C7 C6 C5 121.5(3) . .
C7 C6 H6 119.2 . .
N2 C7 C2 125.4(5) . .
N2 C7 C6 114.5(4) . .
C6 C7 C2 119.5(3) . .
O3 C8 O4 124.1(3) . .
O3 C8 C5 118.5(3) . .
O4 C8 C5 117.4(3) . .
N1 C9 H9A 113.1 . .
N1 C9 H9B 113.1 . .
N1 C9 C10 93.2(6) . 2
H9A C9 H9B 110.5 . .
C10 C9 H9A 113.1 2 .
C10 C9 H9B 113.1 2 .
N1 C10 C9 92.8(6) . 2
N1 C10 H10A 113.1 . .
N1 C10 H10B 113.1 . .
C9 C10 H10A 113.1 2 .
C9 C10 H10B 113.1 2 .
H10A C10 H10B 110.5 . .
N1 C11 C11 95.6(6) . 2
N1 C11 H11A 112.6 . .
N1 C11 H11B 112.6 . .
C11 C11 H11A 112.6 2 .
C11 C11 H11B 112.6 2 .
H11A C11 H11B 110.1 . .
N1 C9A H9AA 111.4 . .
N1 C9A H9AB 111.4 . .
N1 C9A C10A 102.0(6) . 2
H9AA C9A H9AB 109.2 . .
C10A C9A H9AA 111.4 2 .
C10A C9A H9AB 111.4 2 .
N1 C10A C9A 99.8(5) . 2
N1 C10A H10C 111.8 . .
N1 C10A H10D 111.8 . .
C9A C10A H10C 111.8 2 .
C9A C10A H10D 111.8 2 .
H10C C10A H10D 109.5 . .
N1 C11A C11A 100.0(5) . 2
N1 C11A H11C 111.8 . .
N1 C11A H11D 111.8 . .
C11A C11A H11C 111.8 2 .
C11A C11A H11D 111.8 2 .
H11C C11A H11D 109.5 . .

loop_
_geom_bond_atom_site_label_1
_geom_bond_atom_site_label_2
_geom_bond_distance
_geom_bond_site_symmetry_2
Zn1 Zn1 2.9492(7) 7
Zn1 O1 2.036(2) .
Zn1 O2 2.036(2) 7
Zn1 O3 2.030(2) 4_455
Zn1 O4 2.040(2) 6_655
Zn1 N1 2.055(3) .
O1 C1 1.252(4) .
O2 Zn1 2.036(2) 7
O2 C1 1.254(4) .
O3 Zn1 2.030(2) 4_445
O3 C8 1.255(4) .
O4 Zn1 2.040(2) 6
O4 C8 1.255(4) .
N1 C9 1.471(8) .
N1 C10 1.487(10) .
N1 C11 1.500(9) .
N1 C9A 1.454(9) .
N1 C10A 1.476(7) .
N1 C11A 1.457(8) .
N2 C7 1.327(7) .
N2A C4 1.338(7) .
N2B C3 1.331(17) .
C1 C2 1.492(4) .
C2 C3 1.392(4) .
C2 C7 1.393(4) .
C3 C4 1.389(4) .
C4 C5 1.392(4) .
C5 C6 1.388(4) .
C5 C8 1.490(4) .
C6 H6 0.9500 .
C6 C7 1.376(4) .
C9 H9A 0.9900 .
C9 H9B 0.9900 .
C9 C10 1.908(15) 2
C10 C9 1.908(15) 2
C10 H10A 0.9900 .
C10 H10B 0.9900 .
C11 C11 1.777(19) 2
C11 H11A 0.9900 .
C11 H11B 0.9900 .
C9A H9AA 0.9900 .
C9A H9AB 0.9900 .
C9A C10A 1.739(12) 2
C10A C9A 1.739(12) 2
C10A H10C 0.9900 .
C10A H10D 0.9900 .
C11A C11A 1.776(18) 2
C11A H11C 0.9900 .
C11A H11D 0.9900 .

loop_
_geom_torsion_atom_site_label_1
_geom_torsion_atom_site_label_2
_geom_torsion_atom_site_label_3
_geom_torsion_atom_site_label_4
_geom_torsion
_geom_torsion_site_symmetry_1
_geom_torsion_site_symmetry_4
Zn1 O1 C1 O2 13.3(5) . .
Zn1 O1 C1 C2 -165.8(2) . .
Zn1 O2 C1 O1 -15.1(5) 7 .
Zn1 O2 C1 C2 164.1(2) 7 .
Zn1 O3 C8 O4 16.1(5) 4_445 .
Zn1 O3 C8 C5 -162.6(2) 4_445 .
Zn1 O4 C8 O3 -20.0(5) 6 .
Zn1 O4 C8 C5 158.7(2) 6 .
Zn1 N1 C9 C10 147.2(4) . 2
Zn1 N1 C10 C9 147.1(4) . 2
Zn1 N1 C11 C11 146.1(5) . 2
Zn1 N1 C9A C10A -153.2(4) . 2
Zn1 N1 C10A C9A -153.9(4) . 2
Zn1 N1 C11A C11A -154.0(6) . 2
O1 C1 C2 C3 -178.1(3) . .
O1 C1 C2 C7 6.1(5) . .
O2 C1 C2 C3 2.7(4) . .
O2 C1 C2 C7 -173.1(3) . .
N2A C4 C5 C6 169.2(7) . .
N2A C4 C5 C8 -15.1(8) . .
N2B C3 C4 N2A -5(2) . .
N2B C3 C4 C5 169(2) . .
C1 C2 C3 N2B 20(2) . .
C1 C2 C3 C4 -173.0(3) . .
C1 C2 C7 N2 -17.2(8) . .
C1 C2 C7 C6 172.3(3) . .
C2 C3 C4 N2A -173.0(6) . .
C2 C3 C4 C5 0.9(5) . .
C3 C2 C7 N2 167.0(7) . .
C3 C2 C7 C6 -3.6(5) . .
C3 C4 C5 C6 -4.1(5) . .
C3 C4 C5 C8 171.6(3) . .
C4 C5 C6 C7 3.5(5) . .
C4 C5 C8 O3 -3.4(5) . .
C4 C5 C8 O4 177.9(3) . .
C5 C6 C7 N2 -171.1(6) . .
C5 C6 C7 C2 0.4(6) . .
C6 C5 C8 O3 172.4(3) . .
C6 C5 C8 O4 -6.4(4) . .
C7 C2 C3 N2B -164(2) . .
C7 C2 C3 C4 2.9(5) . .
C8 C5 C6 C7 -172.3(3) . .
C9 N1 C10 C9 22.2(7) . 2
C9 N1 C11 C11 -92.4(8) . 2
C9 N1 C9A C10A -56.9(8) . 2
C9 N1 C10A C9A 98.5(6) . 2
C9 N1 C11A C11A -2.5(13) . 2
C10 N1 C9 C10 -88.1(6) . 2
C10 N1 C11 C11 27.3(8) . 2
C10 N1 C9A C10A 6.4(11) . 2
C10 N1 C10A C9A -55.3(8) . 2
C10 N1 C11A C11A 101.0(8) . 2
C11 N1 C9 C10 24.6(7) . 2
C11 N1 C10 C9 -92.5(6) . 2
C11 N1 C9A C10A 98.4(6) . 2
C11 N1 C10A C9A -2.0(10) . 2
C11 N1 C11A C11A -52.5(8) . 2
C9A N1 C9 C10 49.3(8) . 2
C9A N1 C10 C9 -12.6(10) . 2
C9A N1 C11 C11 -107.2(7) . 2
C9A N1 C10A C9A 83.6(6) . 2
C9A N1 C11A C11A -32.3(9) . 2
C10A N1 C9 C10 -106.4(6) . 2
C10A N1 C10 C9 50.2(6) . 2
C10A N1 C11 C11 -5.1(12) . 2
C10A N1 C9A C10A -31.6(7) . 2
C10A N1 C11A C11A 86.6(8) . 2
C11A N1 C9 C10 -4.2(11) . 2
C11A N1 C10 C9 -108.5(6) . 2
C11A N1 C11 C11 52.7(8) . 2
C11A N1 C9A C10A 85.8(7) . 2
C11A N1 C10A C9A -34.3(7) . 2
